data_4312658
loop_
_publ_author_name
'Masahiro Yamada'
'Makoto Ooidemizu'
'Yuichi Ikuta'
'Shutaro Osa'
'Naohide Matsumoto'
'Seiichiro Iijima'
'Masaaki Kojima'
'Fran\,coise Dahan'
'Jean-Pierre Tuchagues'

_publ_contact_author_email naohide@aster.sci.kumamoto-u.ac.jp
_publ_contact_author_fax +81-96-342-3390
_publ_contact_author_name 'Naohide Matsumoto'
_publ_contact_author_phone +81-96-342-3390
_publ_section_title
;
 Interlayer Interaction of Two-Dimensional Layered Spin Crossover
 Complexes [FeIIH3LMe][FeIILMe]X (X-= ClO4-, BF4-, PF6-, AsF6-, and SbF6-;
 H3LMe= Tris[2-(((2-methylimidazol-4-yl)methylidene)amino)ethyl]amine)
;
_journal_name_full 'Inorganic Chemistry'
_journal_page_first 8406
_journal_page_last 8416
_journal_paper_doi 10.1021/ic034439e
_journal_volume 42
_journal_year 2003
_chemical_formula_sum 'C42 H57 F6 Fe2 N20 P'
_chemical_formula_weight 1098.75
_chemical_name_systematic
;
 ?
;
_space_group_IT_number 146
_symmetry_cell_setting trigonal
_symmetry_space_group_name_Hall 'R 3'
_symmetry_space_group_name_H-M 'R 3 :H'
_atom_sites_solution_hydrogens geom
_atom_sites_solution_primary direct
_atom_sites_solution_secondary difmap
_audit_creation_method SHELXL-97
_cell_angle_alpha 90.00
_cell_angle_beta 90.00
_cell_angle_gamma 120.00
_cell_formula_units_Z 3
_cell_length_a 12.1525(17)
_cell_length_b 12.1525(17)
_cell_length_c 27.098(3)
_cell_measurement_temperature 100(2)
_cell_volume 3465.8(8)
_computing_cell_refinement 'CRYSALISRED 170, Oxford-Diffraction, 2002'
_computing_data_collection 'CRYSALIS 170, Oxford-Diffraction, 2002'
_computing_data_reduction 'CRYSALISRED 170, Oxford-Diffraction, 2002'
_computing_molecular_graphics 'ZORTEP (Zsolnai, 1996)'
_computing_structure_refinement 'SHELXL-97 (Sheldrick, 1997)'
_computing_structure_solution 'SHELXS-97 (Sheldrick, 1990)'
_diffrn_ambient_temperature 100(2)
_diffrn_measured_fraction_theta_full 0.997
_diffrn_measured_fraction_theta_max 0.997
_diffrn_measurement_device_type 'Oxford-Diffraction Xcalibur'
_diffrn_measurement_method '\w,\f scans'
_diffrn_radiation_monochromator graphite
_diffrn_radiation_source 'fine-focus sealed tube'
_diffrn_radiation_type MoK\a
_diffrn_radiation_wavelength 0.71073
_diffrn_reflns_av_R_equivalents 0.0550
_diffrn_reflns_av_sigmaI/netI 0.0585
_diffrn_reflns_limit_h_max 14
_diffrn_reflns_limit_h_min -15
_diffrn_reflns_limit_k_max 15
_diffrn_reflns_limit_k_min -14
_diffrn_reflns_limit_l_max 32
_diffrn_reflns_limit_l_min -33
_diffrn_reflns_number 8507
_diffrn_reflns_theta_full 26.07
_diffrn_reflns_theta_max 26.07
_diffrn_reflns_theta_min 3.35
_exptl_absorpt_coefficient_mu 0.745
_exptl_absorpt_correction_type none
_exptl_crystal_colour Red
_exptl_crystal_density_diffrn 1.579
_exptl_crystal_density_method 'not measured'
_exptl_crystal_description 'Prismatic Block'
_exptl_crystal_F_000 1710
_exptl_crystal_size_max 0.40
_exptl_crystal_size_mid 0.25
_exptl_crystal_size_min 0.10
_refine_diff_density_max 0.375
_refine_diff_density_min -0.319
_refine_diff_density_rms 0.062
_refine_ls_abs_structure_details 'Flack H D (1983), Acta Cryst. A39, 876-881'
_refine_ls_abs_structure_Flack 0.20(2)
_refine_ls_extinction_method none
_refine_ls_goodness_of_fit_ref 0.987
_refine_ls_hydrogen_treatment mixed
_refine_ls_matrix_type full
_refine_ls_number_parameters 236
_refine_ls_number_reflns 2906
_refine_ls_number_restraints 1
_refine_ls_restrained_S_all 0.987
_refine_ls_R_factor_all 0.0417
_refine_ls_R_factor_gt 0.0391
_refine_ls_shift/su_max 0.001
_refine_ls_shift/su_mean 0.000
_refine_ls_structure_factor_coef Fsqd
_refine_ls_weighting_details 'calc w=1/[\s^2^(Fo^2^)+(0.0394P)^2^+0.0000P] where P=(Fo^2^+2Fc^2^)/3'
_refine_ls_weighting_scheme calc
_refine_ls_wR_factor_gt 0.0800
_refine_ls_wR_factor_ref 0.0814
_reflns_number_gt 2596
_reflns_number_total 2906
_reflns_threshold_expression >2sigma(I)
_cod_data_source_file ic034439esi20030424_081629_2.cif
_cod_data_source_block a100
_cod_depositor_comments
;
The following automatic conversions were performed:

'_symmetry_cell_setting' value 'Trigonal' changed to 'trigonal'
according to the built-in table from CIF Core dictionary named
'cif_core.dic' version 2.4.1 from
2010-06-29.

'_exptl_absorpt_correction_type' value 'None' changed to
'none' according to the built-in table from CIF Core dictionary named
'cif_core.dic' version 2.4.1 from 2010-06-29.

Automatic conversion script
Id: cif_fix_values 1646 2011-03-28 12:23:43Z adriana 
;
_cod_original_sg_symbol_H-M 'R 3'
_cod_database_code 4312658

loop_
_symmetry_equiv_pos_as_xyz
'x, y, z'
'-y, x-y, z'
'-x+y, -x, z'
'x+2/3, y+1/3, z+1/3'
'-y+2/3, x-y+1/3, z+1/3'
'-x+y+2/3, -x+1/3, z+1/3'
'x+1/3, y+2/3, z+2/3'
'-y+1/3, x-y+2/3, z+2/3'
'-x+y+1/3, -x+2/3, z+2/3'

loop_
_atom_site_label
_atom_site_type_symbol
_atom_site_fract_x
_atom_site_fract_y
_atom_site_fract_z
_atom_site_U_iso_or_equiv
_atom_site_adp_type
_atom_site_occupancy
_atom_site_symmetry_multiplicity
_atom_site_calc_flag
_atom_site_refinement_flags
_atom_site_disorder_assembly
_atom_site_disorder_group
Fe1 Fe 0.3333 0.6667 0.50979(2) 0.01126(18) Uani 1 3 d S . .
N1 N 0.4548(2) 0.6356(2) 0.47122(9) 0.0120(5) Uani 1 1 d . . .
N2 N 0.3199(2) 0.5213(2) 0.54959(10) 0.0124(5) Uani 1 1 d . . .
N3 N 0.3114(3) 0.3694(3) 0.59891(10) 0.0217(6) Uani 1 1 d . . .
N4 N 0.3333 0.6667 0.3813(2) 0.0140(11) Uani 1 3 d S . .
C1 C 0.4716(3) 0.5455(3) 0.48833(14) 0.0147(7) Uani 1 1 d . . .
H1 H 0.5284 0.5236 0.4730 0.016 Uiso 1 1 calc R . .
C2 C 0.4013(3) 0.4809(3) 0.53106(12) 0.0149(6) Uani 1 1 d . . .
C3 C 0.3948(3) 0.3870(3) 0.56184(12) 0.0199(7) Uani 1 1 d . . .
H3 H 0.4402 0.3427 0.5579 0.022 Uiso 1 1 calc R . .
C4 C 0.2683(3) 0.4525(3) 0.59003(12) 0.0141(6) Uani 1 1 d . . .
C5 C 0.1772(3) 0.4625(3) 0.62395(13) 0.0212(7) Uani 1 1 d . . .
H5A H 0.1545 0.4008 0.6508 0.023 Uiso 1 1 calc R . .
H5B H 0.1005 0.4446 0.6057 0.023 Uiso 1 1 calc R . .
H5C H 0.2168 0.5485 0.6377 0.023 Uiso 1 1 calc R . .
C6 C 0.5270(3) 0.7053(3) 0.42798(12) 0.0169(7) Uani 1 1 d . . .
H6A H 0.6026 0.6952 0.4247 0.019 Uiso 1 1 calc R . .
H6B H 0.5572 0.7968 0.4327 0.019 Uiso 1 1 calc R . .
C7 C 0.4487(3) 0.6598(3) 0.38044(13) 0.0175(7) Uani 1 1 d . . .
H7A H 0.5020 0.7118 0.3526 0.019 Uiso 1 1 calc R . .
H7B H 0.4261 0.5707 0.3742 0.019 Uiso 1 1 calc R . .
Fe2 Fe 0.6667 0.3333 0.77619(2) 0.01185(18) Uani 1 3 d S . .
N5 N 0.6346(2) 0.4537(2) 0.81461(9) 0.0132(6) Uani 1 1 d . . .
N6 N 0.5208(2) 0.3198(2) 0.73621(10) 0.0124(5) Uani 1 1 d . . .
N7 N 0.3696(3) 0.3119(3) 0.68752(10) 0.0199(6) Uani 1 1 d . . .
H7 H 0.3156 0.2906 0.6629 0.022 Uiso 1 1 calc R . .
N8 N 0.6667 0.3333 0.9048(2) 0.0139(12) Uani 1 3 d S . .
C8 C 0.5460(3) 0.4718(3) 0.79801(14) 0.0147(7) Uani 1 1 d . . .
H8 H 0.5254 0.5295 0.8134 0.016 Uiso 1 1 calc R . .
C9 C 0.4796(3) 0.4003(3) 0.75491(12) 0.0152(6) Uani 1 1 d . . .
C10 C 0.3874(3) 0.3950(3) 0.72463(12) 0.0195(7) Uani 1 1 d . . .
H10 H 0.3436 0.4409 0.7287 0.021 Uiso 1 1 calc R . .
C11 C 0.4520(3) 0.2678(3) 0.69604(12) 0.0143(6) Uani 1 1 d . . .
C12 C 0.4622(3) 0.1763(3) 0.66193(13) 0.0214(7) Uani 1 1 d . . .
H12A H 0.4003 0.1533 0.6351 0.024 Uiso 1 1 calc R . .
H12B H 0.4447 0.0997 0.6802 0.024 Uiso 1 1 calc R . .
H12C H 0.5481 0.2161 0.6481 0.024 Uiso 1 1 calc R . .
C13 C 0.7059(3) 0.5271(3) 0.85777(12) 0.0162(7) Uani 1 1 d . . .
H13A H 0.6962 0.6030 0.8611 0.018 Uiso 1 1 calc R . .
H13B H 0.7973 0.5567 0.8529 0.018 Uiso 1 1 calc R . .
C14 C 0.6600(3) 0.4484(3) 0.90510(13) 0.0176(7) Uani 1 1 d . . .
H14A H 0.7115 0.5019 0.9330 0.019 Uiso 1 1 calc R . .
H14B H 0.5708 0.4259 0.9111 0.019 Uiso 1 1 calc R . .
P1 P 0.3333 0.6667 0.83222(13) 0.0142(7) Uani 0.50 3 d SP . 1
F1 F 0.3466(4) 0.7809(4) 0.86606(16) 0.0288(10) Uani 0.50 1 d P A 1
F2 F 0.4479(5) 0.7680(6) 0.7987(2) 0.0274(13) Uani 0.50 1 d P B 1
P2 P 0.3333 0.6667 0.78790(13) 0.0134(7) Uani 0.50 3 d SP . 2
F3 F 0.4477(3) 0.6813(4) 0.75352(15) 0.0244(9) Uani 0.50 1 d P C 2
F4 F 0.2195(6) 0.6515(6) 0.8223(2) 0.0277(13) Uani 0.50 1 d P D 2

loop_
_atom_site_aniso_label
_atom_site_aniso_U_11
_atom_site_aniso_U_22
_atom_site_aniso_U_33
_atom_site_aniso_U_23
_atom_site_aniso_U_13
_atom_site_aniso_U_12
Fe1 0.0102(2) 0.0102(2) 0.0134(4) 0.000 0.000 0.00510(12)
N1 0.0099(13) 0.0118(13) 0.0115(14) 0.0002(10) -0.0009(9) 0.0032(11)
N2 0.0107(12) 0.0115(12) 0.0132(14) -0.0040(10) -0.0022(10) 0.0041(10)
N3 0.0250(15) 0.0200(15) 0.0229(15) 0.0025(12) -0.0005(12) 0.0135(13)
N4 0.0133(17) 0.0133(17) 0.015(3) 0.000 0.000 0.0067(8)
C1 0.0134(15) 0.0164(17) 0.0150(19) -0.0020(13) -0.0033(13) 0.0081(14)
C2 0.0151(15) 0.0128(15) 0.0199(17) -0.0010(12) -0.0012(12) 0.0094(13)
C3 0.0258(18) 0.0213(17) 0.0182(17) -0.0018(13) -0.0010(14) 0.0159(15)
C4 0.0121(15) 0.0155(16) 0.0155(17) 0.0006(12) -0.0023(12) 0.0074(13)
C5 0.0248(18) 0.0184(17) 0.023(2) 0.0034(14) 0.0036(14) 0.0124(14)
C6 0.0139(16) 0.0146(16) 0.0223(19) 0.0029(13) 0.0054(13) 0.0071(13)
C7 0.0215(17) 0.0168(16) 0.0159(17) -0.0009(13) 0.0023(13) 0.0109(14)
Fe2 0.0110(3) 0.0110(3) 0.0135(4) 0.000 0.000 0.00552(13)
N5 0.0141(14) 0.0123(13) 0.0096(14) 0.0016(10) -0.0010(10) 0.0040(11)
N6 0.0095(12) 0.0130(12) 0.0139(14) 0.0013(10) 0.0018(10) 0.0050(10)
N7 0.0202(14) 0.0283(15) 0.0156(14) -0.0013(12) -0.0048(11) 0.0155(13)
N8 0.0104(16) 0.0104(16) 0.021(3) 0.000 0.000 0.0052(8)
C8 0.0165(17) 0.0148(16) 0.0154(19) 0.0009(13) 0.0050(13) 0.0097(14)
C9 0.0130(15) 0.0154(15) 0.0184(17) 0.0015(12) 0.0013(12) 0.0079(13)
C10 0.0241(17) 0.0237(17) 0.0181(17) -0.0022(14) -0.0031(14) 0.0176(15)
C11 0.0150(15) 0.0157(15) 0.0120(17) 0.0036(12) 0.0028(12) 0.0076(13)
C12 0.0211(17) 0.0283(19) 0.0172(19) -0.0055(14) -0.0058(13) 0.0142(15)
C13 0.0147(16) 0.0104(15) 0.0217(19) -0.0051(13) -0.0041(13) 0.0048(13)
C14 0.0180(16) 0.0187(17) 0.0163(18) -0.0019(13) 0.0009(13) 0.0094(14)
P1 0.0121(11) 0.0121(11) 0.018(2) 0.000 0.000 0.0061(5)
F1 0.028(2) 0.023(2) 0.038(3) -0.0078(18) -0.0007(18) 0.0144(18)
F2 0.013(2) 0.019(3) 0.049(4) 0.010(3) 0.010(3) 0.007(2)
P2 0.0096(10) 0.0096(10) 0.021(2) 0.000 0.000 0.0048(5)
F3 0.021(2) 0.021(2) 0.030(3) 0.0009(17) 0.0082(17) 0.0087(16)
F4 0.018(2) 0.028(3) 0.039(3) 0.006(2) 0.011(3) 0.013(2)

loop_
_atom_type_symbol
_atom_type_description
_atom_type_scat_dispersion_real
_atom_type_scat_dispersion_imag
_atom_type_scat_source
C C 0.0033 0.0016 'International Tables Vol C Tables 4.2.6.8 and 6.1.1.4'
H H 0.0000 0.0000 'International Tables Vol C Tables 4.2.6.8 and 6.1.1.4'
N N 0.0061 0.0033 'International Tables Vol C Tables 4.2.6.8 and 6.1.1.4'
F F 0.0171 0.0103 'International Tables Vol C Tables 4.2.6.8 and 6.1.1.4'
P P 0.1023 0.0942 'International Tables Vol C Tables 4.2.6.8 and 6.1.1.4'
Fe Fe 0.3463 0.8444 'International Tables Vol C Tables 4.2.6.8 and 6.1.1.4'

loop_
_geom_angle_atom_site_label_1
_geom_angle_atom_site_label_2
_geom_angle_atom_site_label_3
_geom_angle
_geom_angle_site_symmetry_1
_geom_angle_site_symmetry_3
_geom_angle_publ_flag
N1 Fe1 N1 95.02(10) 2_665 3_565 ?
N1 Fe1 N1 95.02(10) 2_665 . ?
N1 Fe1 N1 95.02(10) 3_565 . ?
N1 Fe1 N2 89.62(10) 2_665 3_565 ?
N1 Fe1 N2 81.78(10) 3_565 3_565 ?
N1 Fe1 N2 174.59(11) . 3_565 ?
N1 Fe1 N2 81.78(10) 2_665 2_665 ?
N1 Fe1 N2 174.59(10) 3_565 2_665 ?
N1 Fe1 N2 89.62(10) . 2_665 ?
N2 Fe1 N2 93.80(10) 3_565 2_665 ?
N1 Fe1 N2 174.59(11) 2_665 . ?
N1 Fe1 N2 89.62(10) 3_565 . ?
N1 Fe1 N2 81.78(10) . . ?
N2 Fe1 N2 93.80(10) 3_565 . ?
N2 Fe1 N2 93.80(10) 2_665 . ?
C1 N1 C6 118.4(3) . . ?
C1 N1 Fe1 114.7(2) . . ?
C6 N1 Fe1 126.9(2) . . ?
C4 N2 C2 105.6(2) . . ?
C4 N2 Fe1 143.3(2) . . ?
C2 N2 Fe1 110.8(2) . . ?
C3 N3 C4 106.4(3) . . ?
C7 N4 C7 119.975(15) 2_665 3_565 ?
C7 N4 C7 119.975(16) 2_665 . ?
C7 N4 C7 119.975(15) 3_565 . ?
N1 C1 C2 117.0(3) . . ?
N1 C1 H1 121.5 . . ?
C2 C1 H1 121.5 . . ?
C3 C2 N2 108.3(3) . . ?
C3 C2 C1 135.9(3) . . ?
N2 C2 C1 115.7(3) . . ?
N3 C3 C2 107.7(3) . . ?
N3 C3 H3 126.1 . . ?
C2 C3 H3 126.1 . . ?
N2 C4 N3 111.9(3) . . ?
N2 C4 C5 126.4(3) . . ?
N3 C4 C5 121.6(3) . . ?
C4 C5 H5A 109.5 . . ?
C4 C5 H5B 109.5 . . ?
H5A C5 H5B 109.5 . . ?
C4 C5 H5C 109.5 . . ?
H5A C5 H5C 109.5 . . ?
H5B C5 H5C 109.5 . . ?
N1 C6 C7 112.4(3) . . ?
N1 C6 H6A 109.1 . . ?
C7 C6 H6A 109.1 . . ?
N1 C6 H6B 109.1 . . ?
C7 C6 H6B 109.1 . . ?
H6A C6 H6B 107.8 . . ?
N4 C7 C6 114.3(3) . . ?
N4 C7 H7A 108.7 . . ?
C6 C7 H7A 108.7 . . ?
N4 C7 H7B 108.7 . . ?
C6 C7 H7B 108.7 . . ?
H7A C7 H7B 107.6 . . ?
N5 Fe2 N5 95.05(10) 3_665 2_655 ?
N5 Fe2 N5 95.05(10) 3_665 . ?
N5 Fe2 N5 95.05(10) 2_655 . ?
N5 Fe2 N6 89.89(10) 3_665 2_655 ?
N5 Fe2 N6 81.57(10) 2_655 2_655 ?
N5 Fe2 N6 174.26(11) . 2_655 ?
N5 Fe2 N6 81.57(10) 3_665 3_665 ?
N5 Fe2 N6 174.26(10) 2_655 3_665 ?
N5 Fe2 N6 89.89(10) . 3_665 ?
N6 Fe2 N6 93.75(10) 2_655 3_665 ?
N5 Fe2 N6 174.26(10) 3_665 . ?
N5 Fe2 N6 89.89(10) 2_655 . ?
N5 Fe2 N6 81.57(10) . . ?
N6 Fe2 N6 93.75(10) 2_655 . ?
N6 Fe2 N6 93.75(10) 3_665 . ?
C8 N5 C13 117.9(3) . . ?
C8 N5 Fe2 115.6(2) . . ?
C13 N5 Fe2 126.4(2) . . ?
C11 N6 C9 105.7(3) . . ?
C11 N6 Fe2 143.2(2) . . ?
C9 N6 Fe2 110.9(2) . . ?
C10 N7 C11 106.8(3) . . ?
C10 N7 H7 126.6 . . ?
C11 N7 H7 126.6 . . ?
C14 N8 C14 119.996(8) 3_665 2_655 ?
C14 N8 C14 119.996(10) 3_665 . ?
C14 N8 C14 119.996(8) 2_655 . ?
N5 C8 C9 116.5(3) . . ?
N5 C8 H8 121.7 . . ?
C9 C8 H8 121.7 . . ?
C10 C9 N6 108.8(3) . . ?
C10 C9 C8 135.8(3) . . ?
N6 C9 C8 115.3(3) . . ?
C9 C10 N7 107.5(3) . . ?
C9 C10 H10 126.2 . . ?
N7 C10 H10 126.2 . . ?
N6 C11 N7 111.2(3) . . ?
N6 C11 C12 126.5(3) . . ?
N7 C11 C12 122.2(3) . . ?
C11 C12 H12A 109.5 . . ?
C11 C12 H12B 109.5 . . ?
H12A C12 H12B 109.5 . . ?
C11 C12 H12C 109.5 . . ?
H12A C12 H12C 109.5 . . ?
H12B C12 H12C 109.5 . . ?
N5 C13 C14 111.7(3) . . ?
N5 C13 H13A 109.3 . . ?
C14 C13 H13A 109.3 . . ?
N5 C13 H13B 109.3 . . ?
C14 C13 H13B 109.3 . . ?
H13A C13 H13B 107.9 . . ?
N8 C14 C13 115.0(3) . . ?
N8 C14 H14A 108.5 . . ?
C13 C14 H14A 108.5 . . ?
N8 C14 H14B 108.5 . . ?
C13 C14 H14B 108.5 . . ?
H14A C14 H14B 107.5 . . ?
F2 P1 F2 91.0(4) 2_665 . ?
F2 P1 F2 91.0(4) 2_665 3_565 ?
F2 P1 F2 91.0(4) . 3_565 ?
F2 P1 F1 89.3(3) 2_665 . ?
F2 P1 F1 89.2(3) . . ?
F2 P1 F1 179.6(4) 3_565 . ?
F2 P1 F1 89.2(3) 2_665 2_665 ?
F2 P1 F1 179.6(4) . 2_665 ?
F2 P1 F1 89.3(3) 3_565 2_665 ?
F1 P1 F1 90.5(3) . 2_665 ?
F2 P1 F1 179.6(4) 2_665 3_565 ?
F2 P1 F1 89.3(3) . 3_565 ?
F2 P1 F1 89.2(3) 3_565 3_565 ?
F1 P1 F1 90.5(3) . 3_565 ?
F1 P1 F1 90.5(3) 2_665 3_565 ?
F4 P2 F4 89.5(4) . 3_565 ?
F4 P2 F4 89.5(4) . 2_665 ?
F4 P2 F4 89.5(4) 3_565 2_665 ?
F4 P2 F3 90.5(3) . 2_665 ?
F4 P2 F3 90.2(3) 3_565 2_665 ?
F4 P2 F3 179.7(4) 2_665 2_665 ?
F4 P2 F3 90.2(3) . 3_565 ?
F4 P2 F3 179.7(3) 3_565 3_565 ?
F4 P2 F3 90.5(3) 2_665 3_565 ?
F3 P2 F3 89.8(3) 2_665 3_565 ?
F4 P2 F3 179.7(3) . . ?
F4 P2 F3 90.5(3) 3_565 . ?
F4 P2 F3 90.2(3) 2_665 . ?
F3 P2 F3 89.8(3) 2_665 . ?
F3 P2 F3 89.8(3) 3_565 . ?

loop_
_geom_bond_atom_site_label_1
_geom_bond_atom_site_label_2
_geom_bond_distance
_geom_bond_site_symmetry_2
_geom_bond_publ_flag
Fe1 N1 1.993(3) 2_665 ?
Fe1 N1 1.993(3) 3_565 ?
Fe1 N1 1.993(3) . ?
Fe1 N2 2.006(3) 3_565 ?
Fe1 N2 2.006(3) 2_665 ?
Fe1 N2 2.006(3) . ?
N1 C1 1.296(4) . ?
N1 C6 1.455(4) . ?
N2 C4 1.330(4) . ?
N2 C2 1.399(4) . ?
N3 C3 1.366(4) . ?
N3 C4 1.372(4) . ?
N4 C7 1.445(3) 2_665 ?
N4 C7 1.445(3) 3_565 ?
N4 C7 1.445(3) . ?
C1 C2 1.420(5) . ?
C1 H1 0.9500 . ?
C2 C3 1.383(4) . ?
C3 H3 0.9500 . ?
C4 C5 1.489(4) . ?
C5 H5A 0.9800 . ?
C5 H5B 0.9800 . ?
C5 H5C 0.9800 . ?
C6 C7 1.532(5) . ?
C6 H6A 0.9900 . ?
C6 H6B 0.9900 . ?
C7 H7A 0.9900 . ?
C7 H7B 0.9900 . ?
Fe2 N5 1.987(3) 3_665 ?
Fe2 N5 1.987(3) 2_655 ?
Fe2 N5 1.987(3) . ?
Fe2 N6 2.013(3) 2_655 ?
Fe2 N6 2.013(3) 3_665 ?
Fe2 N6 2.013(3) . ?
N5 C8 1.284(4) . ?
N5 C13 1.463(4) . ?
N6 C11 1.325(4) . ?
N6 C9 1.399(4) . ?
N7 C10 1.364(4) . ?
N7 C11 1.371(4) . ?
N7 H7 0.8800 . ?
N8 C14 1.441(3) 3_665 ?
N8 C14 1.441(3) 2_655 ?
N8 C14 1.441(3) . ?
C8 C9 1.439(5) . ?
C8 H8 0.9500 . ?
C9 C10 1.363(4) . ?
C10 H10 0.9500 . ?
C11 C12 1.497(4) . ?
C12 H12A 0.9800 . ?
C12 H12B 0.9800 . ?
C12 H12C 0.9800 . ?
C13 C14 1.529(5) . ?
C13 H13A 0.9900 . ?
C13 H13B 0.9900 . ?
C14 H14A 0.9900 . ?
C14 H14B 0.9900 . ?
P1 F2 1.601(6) 2_665 ?
P1 F2 1.601(6) . ?
P1 F2 1.601(6) 3_565 ?
P1 F1 1.603(4) . ?
P1 F1 1.603(4) 2_665 ?
P1 F1 1.603(4) 3_565 ?
P2 F4 1.600(6) . ?
P2 F4 1.600(6) 3_565 ?
P2 F4 1.600(6) 2_665 ?
P2 F3 1.608(4) 2_665 ?
P2 F3 1.608(4) 3_565 ?
P2 F3 1.608(4) . ?

loop_
_geom_hbond_atom_site_label_D
_geom_hbond_atom_site_label_H
_geom_hbond_atom_site_label_A
_geom_hbond_distance_DH
_geom_hbond_distance_HA
_geom_hbond_distance_DA
_geom_hbond_angle_DHA
_geom_hbond_site_symmetry_A
N7 H7 N3 0.88 1.99 2.693(4) 135.5 .
